data_7717123
loop_
_publ_author_name
'Zhao, Wang'
'Zhou, Jiazheng'
'Wang, Linan'
'Jin, Wenqi'
'Kong, Yingying'
'Chu, Yu'
'Li, Junjie'

_publ_section_title
;
 Pb<sub>6</sub>Ba<sub>3</sub>Si<sub>2</sub>S<sub>8</sub>I<sub>10</sub>: a
 new thiohalide with a quasi-two-dimensional structure and wide band gap.
;
_journal_issue 42
_journal_name_full 'Dalton transactions (Cambridge, England : 2003)'
_journal_page_first 17200
_journal_page_last 17206
_journal_paper_doi 10.1039/d4dt02315c
_journal_volume 53
_journal_year 2024
_chemical_absolute_configuration ad
_chemical_formula_moiety 'C25 H22 Br2 Fe N P'
_chemical_formula_sum 'C25 H22 Br2 Fe N P'
_chemical_formula_weight 583.07
_space_group_crystal_system orthorhombic
_space_group_IT_number 19
_space_group_name_Hall 'P 2ac 2ab'
_space_group_name_H-M_alt 'P 21 21 21'
_atom_sites_solution_hydrogens mixed
_atom_sites_solution_primary dual
_audit_creation_date 2023-01-22
_audit_creation_method
;
Olex2 1.2
(compiled 2018.05.29 svn.r3508 for OlexSys, GUI svn.r5506)
;
_audit_update_record
;
2024-08-26 deposited with the CCDC.	2024-09-27 downloaded from the CCDC.
;
_cell_angle_alpha 90
_cell_angle_beta 90
_cell_angle_gamma 90
_cell_formula_units_Z 4
_cell_length_a 9.2487(2)
_cell_length_b 15.9203(2)
_cell_length_c 15.9733(3)
_cell_measurement_reflns_used 9801
_cell_measurement_temperature 170.0(1)
_cell_measurement_theta_max 28.305
_cell_measurement_theta_min 2.545
_cell_volume 2351.94(7)
_computing_cell_refinement 'SAINT V8.40B (?, 2016)'
_computing_data_reduction 'SAINT V8.40B (?, 2016)'
_computing_molecular_graphics 'Olex2 (Dolomanov et al., 2009)'
_computing_publication_material 'Olex2 (Dolomanov et al., 2009)'
_computing_structure_refinement 'ShelXL (Sheldrick, 2015)'
_computing_structure_solution 'ShelXT (Sheldrick, 2015)'
_diffrn_ambient_temperature 170.0(1)
_diffrn_measured_fraction_theta_full 0.999
_diffrn_measured_fraction_theta_max 0.999
_diffrn_measurement_device_type 'Bruker D8 Venture'
_diffrn_measurement_method '\f and \w scans'
_diffrn_radiation_type MoK\a
_diffrn_radiation_wavelength 0.71073
_diffrn_reflns_av_R_equivalents 0.0511
_diffrn_reflns_av_unetI/netI 0.0326
_diffrn_reflns_Laue_measured_fraction_full 0.999
_diffrn_reflns_Laue_measured_fraction_max 0.999
_diffrn_reflns_limit_h_max 12
_diffrn_reflns_limit_h_min -12
_diffrn_reflns_limit_k_max 21
_diffrn_reflns_limit_k_min -21
_diffrn_reflns_limit_l_max 21
_diffrn_reflns_limit_l_min -21
_diffrn_reflns_number 61387
_diffrn_reflns_point_group_measured_fraction_full 0.996
_diffrn_reflns_point_group_measured_fraction_max 0.997
_diffrn_reflns_theta_full 25.242
_diffrn_reflns_theta_max 28.313
_diffrn_reflns_theta_min 2.545
_diffrn_standards_number 0
_exptl_absorpt_coefficient_mu 4.119
_exptl_absorpt_correction_T_max 0.7457
_exptl_absorpt_correction_T_min 0.6420
_exptl_absorpt_correction_type multi-scan
_exptl_absorpt_process_details
'SADABS-2016/2 (Bruker,2016/2) was used for absorption correction. wR2(int) was 0.0829 before and 0.0722 after correction. The Ratio of minimum to maximum transmission is 0.8609. The \l/2 correction factor is Not present.'
_exptl_crystal_colour 'clear orange'
_exptl_crystal_colour_lustre clear
_exptl_crystal_colour_primary orange
_exptl_crystal_density_diffrn 1.647
_exptl_crystal_description block
_exptl_crystal_F_000 1160
_exptl_crystal_recrystallization_method 'from DCM by slow evaporation at the room temperature.'
_exptl_crystal_size_max 0.145
_exptl_crystal_size_mid 0.136
_exptl_crystal_size_min 0.112
_refine_diff_density_max 0.366
_refine_diff_density_min -0.464
_refine_diff_density_rms 0.046
_refine_ls_abs_structure_details
;
 Flack x determined using 2249 quotients [(I+)-(I-)]/[(I+)+(I-)]
 (Parsons, Flack and Wagner, Acta Cryst. B69 (2013) 249-259).
;
_refine_ls_abs_structure_Flack 0.009(3)
_refine_ls_extinction_method none
_refine_ls_goodness_of_fit_ref 1.044
_refine_ls_hydrogen_treatment mixed
_refine_ls_matrix_type full
_refine_ls_number_parameters 275
_refine_ls_number_reflns 5855
_refine_ls_number_restraints 229
_refine_ls_restrained_S_all 1.027
_refine_ls_R_factor_all 0.0237
_refine_ls_R_factor_gt 0.0201
_refine_ls_shift/su_max 0.001
_refine_ls_shift/su_mean 0.000
_refine_ls_structure_factor_coef Fsqd
_refine_ls_weighting_details 'w=1/[\s^2^(Fo^2^)+(0.0059P)^2^+0.4199P] where P=(Fo^2^+2Fc^2^)/3'
_refine_ls_weighting_scheme calc
_refine_ls_wR_factor_gt 0.0410
_refine_ls_wR_factor_ref 0.0419
_reflns_Friedel_coverage 0.772
_reflns_Friedel_fraction_full 0.993
_reflns_Friedel_fraction_max 0.994
_reflns_number_gt 5454
_reflns_number_total 5855
_reflns_threshold_expression 'I > 2\s(I)'
_cod_data_source_file d4dt02315c2.cif
_cod_data_source_block mo_akh1_2_0m
_cod_depositor_comments 'Adding full bibliography for 7717123--7717126.cif.'
_cod_database_code 7717123
_shelx_shelxl_version_number 2018/3
_shelx_space_group_comment
;
The symmetry employed for this shelxl refinement is uniquely defined
by the following loop, which should always be used as a source of
symmetry information in preference to the above space-group names.
They are only intended as comments.
;
_shelx_estimated_absorpt_t_max 0.655
_shelx_estimated_absorpt_t_min 0.587
_olex2_refinement_description
;
1. Fixed Uiso
 At 1.2 times of:
  All C(H) groups, All C(H,H) groups
2. Rigid body (RIGU) restrains
 All non-hydrogen atoms
 with sigma for 1-2 distances of 0.004 and sigma for 1-3 distances of 0.004
3.a Secondary CH2 refined with riding coordinates:
 C1(H1A,H1B)
3.b Aromatic/amide H refined with riding coordinates:
 C4(H4), C5(H5), C6(H6), C7(H7), C9(H9), C10(H10), C11(H11), C12(H12),
 C13(H13), C15(H15), C16(H16), C17(H17), C18(H18), C19(H19), C21(H21), C22(H22),
  C23(H23), C24(H24), C25(H25)
;
_olex2_exptl_crystal_mounting_method 'on a glass microloop covered with perfluoroether oil.'
_olex2_submission_special_instructions 'No special instructions were received'

loop_
_space_group_symop_operation_xyz
'x, y, z'
'-x+1/2, -y, z+1/2'
'-x, y+1/2, -z+1/2'
'x+1/2, -y+1/2, -z'

loop_
_atom_site_label
_atom_site_type_symbol
_atom_site_fract_x
_atom_site_fract_y
_atom_site_fract_z
_atom_site_U_iso_or_equiv
_atom_site_adp_type
_atom_site_occupancy
_atom_site_site_symmetry_order
_atom_site_calc_flag
_atom_site_refinement_flags_posn
_atom_site_refinement_flags_adp
_atom_site_refinement_flags_occupancy
_atom_site_disorder_assembly
_atom_site_disorder_group
Br1 Br 0.23151(3) 0.73821(2) 0.45274(2) 0.03332(7) Uani 1 1 d . U . . .
Br2 Br 0.16824(3) 0.49345(2) 0.38971(2) 0.04388(9) Uani 1 1 d . U . . .
Fe1 Fe 0.31552(4) 0.61474(2) 0.38408(2) 0.02258(8) Uani 1 1 d . U . . .
P1 P 0.42482(7) 0.64492(4) 0.24723(4) 0.02345(13) Uani 1 1 d . U . . .
N1 N 0.5304(2) 0.59920(13) 0.43652(13) 0.0237(4) Uani 1 1 d . U . . .
H1 H 0.552(3) 0.6494(18) 0.4535(19) 0.037(8) Uiso 1 1 d . . . . .
C1 C 0.6465(3) 0.57547(16) 0.37540(16) 0.0268(5) Uani 1 1 d . U . . .
H1A H 0.609733 0.530839 0.337879 0.032 Uiso 1 1 calc R . . . .
H1B H 0.730411 0.552521 0.406386 0.032 Uiso 1 1 calc R . . . .
C2 C 0.6955(3) 0.64950(15) 0.32323(15) 0.0250(5) Uani 1 1 d . U . . .
C3 C 0.6057(3) 0.68795(15) 0.26357(15) 0.0256(5) Uani 1 1 d . U . . .
C4 C 0.6602(3) 0.75353(16) 0.21521(16) 0.0326(6) Uani 1 1 d . U . . .
H4 H 0.599198 0.780701 0.175754 0.039 Uiso 1 1 calc R . . . .
C5 C 0.8027(3) 0.77966(16) 0.22400(19) 0.0368(6) Uani 1 1 d . U . . .
H5 H 0.839163 0.823658 0.189833 0.044 Uiso 1 1 calc R . . . .
C6 C 0.8910(3) 0.74182(18) 0.28219(18) 0.0366(6) Uani 1 1 d . U . . .
H6 H 0.988432 0.759662 0.288161 0.044 Uiso 1 1 calc R . . . .
C7 C 0.8375(3) 0.67747(17) 0.33226(17) 0.0307(6) Uani 1 1 d . U . . .
H7 H 0.898374 0.652290 0.373058 0.037 Uiso 1 1 calc R . . . .
C8 C 0.5221(3) 0.54369(15) 0.50877(16) 0.0259(5) Uani 1 1 d . U . . .
C9 C 0.5354(3) 0.45761(17) 0.4999(2) 0.0365(7) Uani 1 1 d . U . . .
H9 H 0.547966 0.433199 0.446086 0.044 Uiso 1 1 calc R . . . .
C10 C 0.5299(3) 0.4073(2) 0.5713(2) 0.0499(9) Uani 1 1 d . U . . .
H10 H 0.539585 0.348103 0.566109 0.060 Uiso 1 1 calc R . . . .
C11 C 0.5106(4) 0.4422(2) 0.6486(2) 0.0529(9) Uani 1 1 d . U . . .
H11 H 0.507152 0.407348 0.696842 0.064 Uiso 1 1 calc R . . . .
C12 C 0.4962(4) 0.5288(2) 0.6568(2) 0.0487(8) Uani 1 1 d . U . . .
H12 H 0.482971 0.553217 0.710582 0.058 Uiso 1 1 calc R . . . .
C13 C 0.5010(3) 0.5787(2) 0.58701(18) 0.0359(7) Uani 1 1 d . U . . .
H13 H 0.489796 0.637792 0.592391 0.043 Uiso 1 1 calc R . . . .
C14 C 0.3327(3) 0.71987(16) 0.17956(16) 0.0304(5) Uani 1 1 d . U . . .
C15 C 0.2852(3) 0.79533(18) 0.2144(2) 0.0410(7) Uani 1 1 d . U . . .
H15 H 0.305886 0.807916 0.271299 0.049 Uiso 1 1 calc R . . . .
C16 C 0.2079(4) 0.8520(2) 0.1659(2) 0.0535(9) Uani 1 1 d . U . . .
H16 H 0.176177 0.903424 0.189894 0.064 Uiso 1 1 calc R . . . .
C17 C 0.1766(4) 0.8346(2) 0.0838(3) 0.0612(10) Uani 1 1 d . U . . .
H17 H 0.122381 0.873427 0.051440 0.073 Uiso 1 1 calc R . . . .
C18 C 0.2241(4) 0.7604(2) 0.0482(2) 0.0615(9) Uani 1 1 d . U . . .
H18 H 0.203743 0.748760 -0.008908 0.074 Uiso 1 1 calc R . . . .
C19 C 0.3021(4) 0.7024(2) 0.09607(19) 0.0444(7) Uani 1 1 d . U . . .
H19 H 0.334113 0.651208 0.071651 0.053 Uiso 1 1 calc R . . . .
C20 C 0.4610(3) 0.55322(15) 0.18307(16) 0.0243(5) Uani 1 1 d . U . . .
C21 C 0.3610(3) 0.48863(18) 0.18107(18) 0.0377(7) Uani 1 1 d . U . . .
H21 H 0.276172 0.492060 0.214475 0.045 Uiso 1 1 calc R . . . .
C22 C 0.3835(4) 0.41901(19) 0.13073(18) 0.0409(7) Uani 1 1 d . U . . .
H22 H 0.312668 0.375839 0.128683 0.049 Uiso 1 1 calc R . . . .
C23 C 0.5066(3) 0.41184(19) 0.08400(19) 0.0383(7) Uani 1 1 d . U . . .
H23 H 0.521898 0.363860 0.049770 0.046 Uiso 1 1 calc R . . . .
C24 C 0.6080(3) 0.4748(2) 0.0871(2) 0.0560(10) Uani 1 1 d . U . . .
H24 H 0.694560 0.469737 0.055481 0.067 Uiso 1 1 calc R . . . .
C25 C 0.5854(3) 0.5455(2) 0.1356(2) 0.0468(8) Uani 1 1 d . U . . .
H25 H 0.655744 0.588967 0.136401 0.056 Uiso 1 1 calc R . . . .

loop_
_atom_site_aniso_label
_atom_site_aniso_U_11
_atom_site_aniso_U_22
_atom_site_aniso_U_33
_atom_site_aniso_U_23
_atom_site_aniso_U_13
_atom_site_aniso_U_12
Br1 0.03880(15) 0.02497(11) 0.03619(14) -0.00238(10) 0.00856(12) 0.00573(10)
Br2 0.05103(18) 0.04164(15) 0.03895(16) -0.01093(13) 0.01089(14) -0.02227(13)
Fe1 0.02209(17) 0.02267(15) 0.02299(16) -0.00191(13) 0.00204(14) 0.00030(13)
P1 0.0217(3) 0.0270(3) 0.0216(3) -0.0001(2) 0.0010(3) -0.0008(2)
N1 0.0251(10) 0.0224(10) 0.0235(11) -0.0012(8) 0.0014(8) 0.0000(8)
C1 0.0218(13) 0.0319(12) 0.0266(13) 0.0000(10) 0.0012(10) 0.0043(10)
C2 0.0227(12) 0.0278(11) 0.0244(12) -0.0072(9) 0.0036(10) -0.0005(9)
C3 0.0268(13) 0.0267(12) 0.0232(13) -0.0038(9) 0.0029(10) -0.0029(10)
C4 0.0345(14) 0.0297(13) 0.0336(13) 0.0010(11) 0.0052(11) -0.0036(11)
C5 0.0355(15) 0.0301(13) 0.0447(16) -0.0047(11) 0.0126(13) -0.0094(11)
C6 0.0276(13) 0.0411(15) 0.0413(15) -0.0149(13) 0.0074(11) -0.0096(12)
C7 0.0248(13) 0.0388(14) 0.0285(13) -0.0105(11) 0.0002(11) -0.0016(11)
C8 0.0193(12) 0.0292(12) 0.0292(14) 0.0058(10) -0.0016(10) -0.0009(10)
C9 0.0307(15) 0.0297(13) 0.0493(18) 0.0043(12) 0.0023(13) 0.0025(11)
C10 0.0321(16) 0.0362(16) 0.081(3) 0.0235(15) -0.0004(17) 0.0002(13)
C11 0.0415(19) 0.069(2) 0.049(2) 0.0350(18) -0.0054(16) -0.0064(16)
C12 0.0485(19) 0.066(2) 0.0311(16) 0.0130(15) -0.0041(14) -0.0144(16)
C13 0.0361(16) 0.0405(16) 0.0312(15) 0.0030(12) -0.0014(12) -0.0102(13)
C14 0.0232(12) 0.0374(14) 0.0306(13) 0.0093(11) 0.0023(11) -0.0003(11)
C15 0.0382(17) 0.0417(14) 0.0432(16) 0.0128(12) 0.0130(14) 0.0069(12)
C16 0.0429(19) 0.0463(17) 0.071(2) 0.0289(16) 0.0226(17) 0.0124(15)
C17 0.0414(18) 0.066(2) 0.076(3) 0.0432(19) -0.0010(18) 0.0039(18)
C18 0.062(2) 0.072(2) 0.0507(19) 0.0257(18) -0.0256(17) -0.0141(19)
C19 0.0458(18) 0.0485(16) 0.0388(16) 0.0089(13) -0.0115(14) -0.0063(14)
C20 0.0240(12) 0.0289(12) 0.0200(12) -0.0006(9) -0.0004(10) -0.0001(10)
C21 0.0363(15) 0.0427(15) 0.0340(15) -0.0118(12) 0.0129(12) -0.0121(12)
C22 0.0503(18) 0.0372(15) 0.0351(16) -0.0090(12) 0.0089(13) -0.0133(13)
C23 0.0395(16) 0.0397(16) 0.0357(16) -0.0132(12) -0.0028(13) 0.0096(13)
C24 0.0272(15) 0.080(2) 0.060(2) -0.0385(19) 0.0131(15) -0.0049(16)
C25 0.0273(15) 0.062(2) 0.051(2) -0.0260(16) 0.0138(13) -0.0162(14)

loop_
_atom_type_symbol
_atom_type_description
_atom_type_scat_dispersion_real
_atom_type_scat_dispersion_imag
_atom_type_scat_source
C C 0.0033 0.0016 'International Tables Vol C Tables 4.2.6.8 and 6.1.1.4'
H H 0.0000 0.0000 'International Tables Vol C Tables 4.2.6.8 and 6.1.1.4'
Br Br -0.2901 2.4595 'International Tables Vol C Tables 4.2.6.8 and 6.1.1.4'
Fe Fe 0.3463 0.8444 'International Tables Vol C Tables 4.2.6.8 and 6.1.1.4'
N N 0.0061 0.0033 'International Tables Vol C Tables 4.2.6.8 and 6.1.1.4'
P P 0.1023 0.0942 'International Tables Vol C Tables 4.2.6.8 and 6.1.1.4'

loop_
_geom_angle_atom_site_label_1
_geom_angle_atom_site_label_2
_geom_angle_atom_site_label_3
_geom_angle
_geom_angle_site_symmetry_1
_geom_angle_site_symmetry_3
_geom_angle_publ_flag
Br1 Fe1 P1 112.50(2) . . ?
Br2 Fe1 Br1 117.941(17) . . ?
Br2 Fe1 P1 115.51(2) . . ?
N1 Fe1 Br1 102.42(6) . . ?
N1 Fe1 Br2 114.81(6) . . ?
N1 Fe1 P1 89.36(6) . . ?
C3 P1 Fe1 108.86(8) . . ?
C14 P1 Fe1 117.63(9) . . ?
C14 P1 C3 105.52(12) . . ?
C20 P1 Fe1 114.90(8) . . ?
C20 P1 C3 102.34(11) . . ?
C20 P1 C14 106.14(12) . . ?
C1 N1 Fe1 115.67(15) . . ?
C8 N1 Fe1 109.07(15) . . ?
C8 N1 C1 113.64(19) . . ?
N1 C1 C2 112.1(2) . . ?
C3 C2 C1 122.5(2) . . ?
C7 C2 C1 118.3(2) . . ?
C7 C2 C3 119.2(2) . . ?
C2 C3 P1 118.35(18) . . ?
C4 C3 P1 122.2(2) . . ?
C4 C3 C2 119.3(2) . . ?
C5 C4 C3 120.8(3) . . ?
C6 C5 C4 120.0(3) . . ?
C5 C6 C7 120.0(2) . . ?
C6 C7 C2 120.7(3) . . ?
C9 C8 N1 121.0(3) . . ?
C13 C8 N1 118.6(2) . . ?
C13 C8 C9 120.3(3) . . ?
C8 C9 C10 118.8(3) . . ?
C11 C10 C9 120.7(3) . . ?
C10 C11 C12 120.1(3) . . ?
C13 C12 C11 119.6(3) . . ?
C12 C13 C8 120.4(3) . . ?
C15 C14 P1 118.3(2) . . ?
C19 C14 P1 122.2(2) . . ?
C19 C14 C15 119.4(3) . . ?
C16 C15 C14 120.0(3) . . ?
C17 C16 C15 120.7(3) . . ?
C16 C17 C18 120.0(3) . . ?
C17 C18 C19 120.2(3) . . ?
C14 C19 C18 119.7(3) . . ?
C21 C20 P1 119.2(2) . . ?
C21 C20 C25 118.5(2) . . ?
C25 C20 P1 122.3(2) . . ?
C20 C21 C22 120.5(3) . . ?
C23 C22 C21 120.6(3) . . ?
C22 C23 C24 119.2(3) . . ?
C23 C24 C25 120.7(3) . . ?
C24 C25 C20 120.3(3) . . ?

loop_
_geom_bond_atom_site_label_1
_geom_bond_atom_site_label_2
_geom_bond_distance
_geom_bond_site_symmetry_2
_geom_bond_publ_flag
Br1 Fe1 2.3812(4) . ?
Br2 Fe1 2.3648(4) . ?
Fe1 P1 2.4558(7) . ?
Fe1 N1 2.171(2) . ?
P1 C3 1.826(3) . ?
P1 C14 1.822(3) . ?
P1 C20 1.815(2) . ?
N1 C1 1.500(3) . ?
N1 C8 1.456(3) . ?
C1 C2 1.513(3) . ?
C2 C3 1.404(4) . ?
C2 C7 1.394(3) . ?
C3 C4 1.393(3) . ?
C4 C5 1.389(4) . ?
C5 C6 1.376(4) . ?
C6 C7 1.391(4) . ?
C8 C9 1.383(4) . ?
C8 C13 1.382(4) . ?
C9 C10 1.395(4) . ?
C10 C11 1.366(5) . ?
C11 C12 1.391(5) . ?
C12 C13 1.370(4) . ?
C14 C15 1.395(4) . ?
C14 C19 1.391(4) . ?
C15 C16 1.388(4) . ?
C16 C17 1.371(5) . ?
C17 C18 1.382(6) . ?
C18 C19 1.399(4) . ?
C20 C21 1.383(4) . ?
C20 C25 1.384(4) . ?
C21 C22 1.385(4) . ?
C22 C23 1.366(4) . ?
C23 C24 1.373(5) . ?
C24 C25 1.382(4) . ?
